data_7126997
loop_
_publ_author_name
'Park, Sungho V.'
'Fry, Charles G.'
'Bill, Eckhard'
'Berry, John F.'

_publ_section_title
;
 A metastable Ru<sup>III</sup> azido complex with metallo-Staudinger
 reactivity.
;
_journal_issue 73
_journal_name_full 'Chemical communications (Cambridge, England)'
_journal_page_first 10738
_journal_page_last 10741
_journal_paper_doi 10.1039/d0cc04426a
_journal_volume 56
_journal_year 2020
_chemical_formula_moiety 'C29 H25 F2 N5 O2 P Ru, 0.84(F2 O2 P), 0.25(F3.91 P0.65), 0.5(C3 H6 O)'
_chemical_formula_sum 'C30.5 H28 F4.65 N5 O4.18 P2 Ru'
_chemical_formula_weight 782.78
_space_group_crystal_system triclinic
_space_group_IT_number 2
_space_group_name_Hall '-P 1'
_space_group_name_H-M_alt 'P -1'
_atom_sites_solution_hydrogens geom
_atom_sites_solution_primary dual
_audit_creation_date 2020-06-16
_audit_creation_method
;
Olex2 1.2
(compiled 2018.05.29 svn.r3508 for OlexSys, GUI svn.r5506)
;
_audit_update_record
;
2020-06-17 deposited with the CCDC.	2020-08-03 downloaded from the CCDC.
;
_cell_angle_alpha 99.440(12)
_cell_angle_beta 94.919(12)
_cell_angle_gamma 109.589(19)
_cell_formula_units_Z 4
_cell_length_a 11.390(4)
_cell_length_b 16.353(5)
_cell_length_c 20.162(6)
_cell_measurement_reflns_used 4575
_cell_measurement_temperature 100(2)
_cell_measurement_theta_max 19.569
_cell_measurement_theta_min 2.171
_cell_volume 3450(2)
_computing_cell_refinement 'SAINT+ Ver. 2016.5-0 (Bruker-AXS, 2016)'
_computing_data_collection 'APEX3 Ver. 2016.5-0 (Bruker-AXS, 2016)'
_computing_data_reduction 'SAINT+ Ver. 2016.5-0 (Bruker-AXS, 2016)'
_computing_molecular_graphics 'OLEX2 (Dolomanov et al., 2009)'
_computing_publication_material 'OLEX2 (Dolomanov et al., 2009)'
_computing_structure_refinement 'XL (Sheldrick, 2015b)'
_computing_structure_solution 'XT (Sheldrick, 2015a)'
_diffrn_ambient_temperature 100.0
_diffrn_detector 'charge-coupled device (CCD) area detector'
_diffrn_detector_area_resol_mean 7.9
_diffrn_detector_type 'Bruker APEX II'
_diffrn_measured_fraction_theta_full 1.000
_diffrn_measured_fraction_theta_max 0.998
_diffrn_measurement_device 'three-circle diffractometer'
_diffrn_measurement_device_type 'Bruker APEX II Quazar'
_diffrn_measurement_method '0.5\% \w and 0.5\% \f scans'
_diffrn_radiation_collimation 'focusing mirrors'
_diffrn_radiation_detector 'Bruker APEX II'
_diffrn_radiation_monochromator 'mirror optics'
_diffrn_radiation_probe x-ray
_diffrn_radiation_type MoK\a
_diffrn_radiation_wavelength 0.71073
_diffrn_reflns_av_R_equivalents 0.1337
_diffrn_reflns_av_unetI/netI 0.1126
_diffrn_reflns_Laue_measured_fraction_full 1.000
_diffrn_reflns_Laue_measured_fraction_max 0.998
_diffrn_reflns_limit_h_max 14
_diffrn_reflns_limit_h_min -14
_diffrn_reflns_limit_k_max 20
_diffrn_reflns_limit_k_min -20
_diffrn_reflns_limit_l_max 25
_diffrn_reflns_limit_l_min -25
_diffrn_reflns_number 74964
_diffrn_reflns_point_group_measured_fraction_full 1.000
_diffrn_reflns_point_group_measured_fraction_max 0.998
_diffrn_reflns_theta_full 25.000
_diffrn_reflns_theta_max 26.417
_diffrn_reflns_theta_min 1.036
_diffrn_source 'microfocus sealed X-ray tube'
_diffrn_source_type 'Incoatec I\ms'
_exptl_absorpt_coefficient_mu 0.615
_exptl_absorpt_correction_T_max 0.7454
_exptl_absorpt_correction_T_min 0.6816
_exptl_absorpt_correction_type multi-scan
_exptl_absorpt_process_details 'SADABS-2016/2 (Krause et al., 2015) was used for absorption correction.'
_exptl_crystal_colour yellow
_exptl_crystal_colour_primary yellow
_exptl_crystal_density_diffrn 1.507
_exptl_crystal_density_method 'not measured'
_exptl_crystal_description block
_exptl_crystal_F_000 1581
_exptl_crystal_size_max 0.089
_exptl_crystal_size_mid 0.055
_exptl_crystal_size_min 0.024
_refine_diff_density_max 1.813
_refine_diff_density_min -0.851
_refine_diff_density_rms 0.196
_refine_ls_extinction_method none
_refine_ls_goodness_of_fit_ref 1.043
_refine_ls_hydrogen_treatment constr
_refine_ls_matrix_type full
_refine_ls_number_parameters 1084
_refine_ls_number_reflns 14156
_refine_ls_number_restraints 366
_refine_ls_restrained_S_all 1.057
_refine_ls_R_factor_all 0.1633
_refine_ls_R_factor_gt 0.0882
_refine_ls_shift/su_max 0.002
_refine_ls_shift/su_mean 0.000
_refine_ls_structure_factor_coef Fsqd
_refine_ls_weighting_details 'w=1/[\s^2^(Fo^2^)+(0.1610P)^2^+12.0100P] where P=(Fo^2^+2Fc^2^)/3'
_refine_ls_weighting_scheme calc
_refine_ls_wR_factor_gt 0.2513
_refine_ls_wR_factor_ref 0.3014
_reflns_Friedel_coverage 0.000
_reflns_number_gt 7676
_reflns_number_total 14156
_reflns_threshold_expression 'I > 2\s(I)'
_cod_data_source_file d0cc04426a2.cif
_cod_data_source_block berry933
_cod_depositor_comments 'Adding full bibliography for 7126994--7126998.cif.'
_cod_original_cell_volume 3450.0(19)
_cod_original_formula_sum 'C30.50 H28 F4.65 N5 O4.18 P2 Ru'
_cod_database_code 7126997
_shelx_shelxl_version_number 2018/3
_shelx_space_group_comment
;
The symmetry employed for this shelxl refinement is uniquely defined
by the following loop, which should always be used as a source of
symmetry information in preference to the above space-group names.
They are only intended as comments.
;
_shelx_estimated_absorpt_t_max 0.985
_shelx_estimated_absorpt_t_min 0.947
_olex2_refinement_description
;
1. Fixed Uiso
 At 1.2 times of:
  All C(H) groups
 At 1.5 times of:
  All C(H,H,H) groups
2. Restrained distances
 P1-O2 = P1-O2A = P2-O4 = P2-O4A
 1.41602 with sigma of 0.01
 P1-F1A = P1-F2 = P2-F3 = P2-F4A
 1.67967 with sigma of 0.01
 P1-F1 = P1-F2A = P2-F3A = P2-F4
 1.54943 with sigma of 0.01
 P4-F7 = P4-F8 = P4-F8A = P4-F9 = P4-F9A
 1.56588 with sigma of 0.01
 F7-F8 = F7-F8A = F7-F9 = F7-F9A = F8-F9 = F8A-F9A
 2.17952 with sigma of 0.015
 P3-O5 = P3-O6
 1.465 with sigma of 0.005
 P3-F5 = P3-F6
 1.527 with sigma of 0.005
3. Uiso/Uaniso restraints and constraints
P1 \\sim F1 \\sim F2 \\sim O2 \\sim F1A \\sim F2A \\sim O2A: within 2A with
sigma of 0.01 and sigma for terminal atoms of 0.02
P2 \\sim F3 \\sim F4 \\sim O4 \\sim F3A \\sim F4A \\sim O4A: within 2A with
sigma of 0.01 and sigma for terminal atoms of 0.02
P3A \\sim F5A \\sim F6A \\sim O5A \\sim O6A: within 2A with sigma of 0.01 and
sigma for terminal atoms of 0.02
O7 \\sim C64 \\sim C65 \\sim C66: within 2A with sigma of 0.01 and sigma for
terminal atoms of 0.02
O7A \\sim C64A \\sim C65A \\sim C66A: within 2A with sigma of 0.01 and sigma
for terminal atoms of 0.02
O7B \\sim C64B \\sim C65B \\sim C66B: within 2A with sigma of 0.01 and sigma
for terminal atoms of 0.02
P3 \\sim F5 \\sim F6 \\sim O5 \\sim O6: within 2A with sigma of 0.01 and sigma
for terminal atoms of 0.02
P3B \\sim F5B \\sim F6B \\sim O5B \\sim O6B: within 2A with sigma of 0.01 and
sigma for terminal atoms of 0.02
Uanis(P4) \\sim Ueq, Uanis(F8) \\sim Ueq, Uanis(F8A) \\sim Ueq, Uanis(F9) \\sim
Ueq, Uanis(F9A) \\sim Ueq, Uanis(C66) \\sim Ueq, Uanis(C66A) \\sim Ueq: with
sigma of 0.01 and sigma for terminal atoms of 0.02
Uiso(O7C) = Uiso(C64C) = Uiso(C65C) = Uiso(C66C)
4. Same fragment restrains
{P3, F5, F6, O5, O6} sigma for 1-2: 0.005, 1-3: 0.01
as
{P3A, F5A, F6A, O5A, O6A}
{P3, F5, F6, O5, O6} sigma for 1-2: 0.005, 1-3: 0.01
as
{P3B, F5B, F6B, O5B, O6B}
5. Others
 1*[Sof(P3)+Sof(F5)+Sof(F6)+Sof(O5)+Sof(O6)]+1*[Sof(P3A)+Sof(F5A)+Sof(F6A)+
 Sof(O5A)+Sof(O6A)]+1*[Sof(P3B)+Sof(F5B)+Sof(F6B)+Sof(O5B)+Sof(O6B)]+0.5*
 [Sof(P4)+Sof(F7)]=2 with esd of 0
 1*[Sof(P4)+Sof(F7)]-1*[Sof(F8)+Sof(F9)]-1*[Sof(F8A)+Sof(F9A)]=0 with esd of 0
 1*[Sof(O7)+Sof(C64)+Sof(H64A)+Sof(H64B)+Sof(H64C)+Sof(C65)+Sof(C66)+Sof(H66A)+
 Sof(H66B)+Sof(H66C)]+1*[Sof(O7A)+Sof(C64A)+Sof(H64D)+Sof(H64E)+Sof(H64F)+
 Sof(C65A)+Sof(C66A)+Sof(H66D)+Sof(H66E)+Sof(H66F)]+1*[Sof(O7B)+Sof(C64B)+
 Sof(H64G)+Sof(H64H)+Sof(H64I)+Sof(C65B)+Sof(C66B)+Sof(H66G)+Sof(H66H)+
 Sof(H66I)]+1*[Sof(O7C)+Sof(C64C)+Sof(H64J)+Sof(H64K)+Sof(H64L)+Sof(C65C)+
 Sof(C66C)+Sof(H66J)+Sof(H66K)+Sof(H66L)]=1 with esd of 0
 Sof(F1A)=Sof(F2A)=Sof(O2A)=1-FVAR(1)
 Sof(F1)=Sof(F2)=Sof(O2)=FVAR(1)
 Sof(F3A)=Sof(F4A)=Sof(O4A)=1-FVAR(2)
 Sof(F3)=Sof(F4)=Sof(O4)=FVAR(2)
 Sof(P3)=Sof(F5)=Sof(F6)=Sof(O5)=Sof(O6)=FVAR(3)
 Sof(P3A)=Sof(F5A)=Sof(F6A)=Sof(O5A)=Sof(O6A)=FVAR(4)
 Sof(P3B)=Sof(F5B)=Sof(F6B)=Sof(O5B)=Sof(O6B)=FVAR(5)
 Sof(P4)=0.5*FVAR(7)
 Sof(F7)=FVAR(6)
 Sof(F8)=Sof(F9)=FVAR(7)
 Sof(F8A)=Sof(F9A)=FVAR(8)
 Sof(O7)=Sof(C64)=Sof(H64A)=Sof(H64B)=Sof(H64C)=Sof(C65)=Sof(C66)=Sof(H66A)=
 Sof(H66B)=Sof(H66C)=FVAR(9)
 Sof(O7A)=Sof(C64A)=Sof(H64D)=Sof(H64E)=Sof(H64F)=Sof(C65A)=Sof(C66A)=
 Sof(H66D)=Sof(H66E)=Sof(H66F)=FVAR(10)
 Sof(O7B)=Sof(C64B)=Sof(H64G)=Sof(H64H)=Sof(H64I)=Sof(C65B)=Sof(C66B)=
 Sof(H66G)=Sof(H66H)=Sof(H66I)=FVAR(11)
 Sof(O7C)=Sof(C64C)=Sof(H64J)=Sof(H64K)=Sof(H64L)=Sof(C65C)=Sof(C66C)=
 Sof(H66J)=Sof(H66K)=Sof(H66L)=FVAR(12)
6.a Free rotating group:
 O7(C64,C65,C66), O7A(C64A,C65A,C66A), O7B(C64B,C65B,C66B), O7C(C64C,C65C,C66C)
6.b Aromatic/amide H refined with riding coordinates:
 C2(H2), C3(H3), C4(H4), C9(H9), C10(H10), C11(H11), C12(H12), C14(H14),
 C15(H15), C16(H16), C17(H17), C21(H21), C22(H22), C23(H23), C24(H24), C26(H26),
  C27(H27), C28(H28), C29(H29), C31(H31), C32(H32), C33(H33), C38(H38),
 C39(H39), C40(H40), C41(H41), C43(H43), C44(H44), C45(H45), C46(H46), C50(H50),
  C51(H51), C52(H52), C53(H53), C55(H55), C56(H56), C57(H57), C58(H58)
6.c Idealised Me refined with riding coordinates:
 C64A(H64D,H64E,H64F), C66B(H66G,H66H,H66I), C64C(H64J,H64K,H64L)
6.d Idealised Me refined as rotating group:
 C7(H7A,H7B,H7C), C19(H19A,H19B,H19C), C36(H36A,H36B,H36C), C48(H48A,H48B,
 H48C), C64(H64A,H64B,H64C), C66(H66A,H66B,H66C), C66A(H66D,H66E,H66F),
 C64B(H64G,H64H,H64I), C66C(H66J,H66K,H66L)
;
_olex2_submission_special_instructions 'No special instructions were received'

loop_
_space_group_symop_operation_xyz
'x, y, z'
'-x, -y, -z'

loop_
_atom_site_label
_atom_site_type_symbol
_atom_site_fract_x
_atom_site_fract_y
_atom_site_fract_z
_atom_site_U_iso_or_equiv
_atom_site_adp_type
_atom_site_occupancy
_atom_site_site_symmetry_order
_atom_site_calc_flag
_atom_site_refinement_flags_posn
_atom_site_refinement_flags_adp
_atom_site_refinement_flags_occupancy
_atom_site_disorder_assembly
_atom_site_disorder_group
Ru1 Ru 0.51445(7) 0.40900(6) 0.17172(4) 0.0374(2) Uani 1 1 d . . . . .
P1 P 0.8196(3) 0.4111(3) 0.21942(19) 0.0725(10) Uani 1 1 d D U . . .
O1 O 0.6991(6) 0.4215(5) 0.2124(4) 0.0501(18) Uani 1 1 d . . . . .
F1 F 0.8251(18) 0.3569(13) 0.1499(7) 0.083(5) Uani 0.602(15) 1 d D U . A 1
F2 F 0.8072(16) 0.3414(13) 0.2731(9) 0.132(6) Uani 0.602(15) 1 d D U . A 1
O2 O 0.9343(11) 0.4837(10) 0.2448(8) 0.068(4) Uani 0.602(15) 1 d D U . A 1
F1A F 0.9197(17) 0.5090(11) 0.2092(12) 0.078(5) Uani 0.398(15) 1 d D U . A 2
F2A F 0.847(3) 0.3386(19) 0.1713(12) 0.084(7) Uani 0.398(15) 1 d D U . A 2
O2A O 0.884(2) 0.408(2) 0.2818(10) 0.089(6) Uani 0.398(15) 1 d D U . A 2
N1 N 0.3401(7) 0.4012(6) 0.1372(4) 0.0417(19) Uani 1 1 d . . . . .
N2 N 0.5584(8) 0.4075(6) 0.0737(4) 0.049(2) Uani 1 1 d . . . . .
N3 N 0.4579(8) 0.2734(6) 0.1392(4) 0.047(2) Uani 1 1 d . . . . .
N4 N 0.4657(6) 0.4085(5) 0.2676(4) 0.0329(17) Uani 1 1 d . . . . .
N5 N 0.5649(7) 0.5437(6) 0.2022(4) 0.0397(19) Uani 1 1 d . . . . .
C1 C 0.2767(10) 0.3472(8) 0.0771(5) 0.048(3) Uani 1 1 d . . . . .
C2 C 0.1587(10) 0.3422(8) 0.0528(6) 0.057(3) Uani 1 1 d . . . . .
H2 H 0.117474 0.305393 0.009847 0.068 Uiso 1 1 calc R . . . .
C3 C 0.0979(10) 0.3906(8) 0.0904(6) 0.057(3) Uani 1 1 d . . . . .
H3 H 0.014388 0.385894 0.074695 0.068 Uiso 1 1 calc R . . . .
C4 C 0.1628(9) 0.4450(7) 0.1509(5) 0.043(2) Uani 1 1 d . . . . .
H4 H 0.125134 0.480207 0.177399 0.051 Uiso 1 1 calc R . . . .
C5 C 0.2828(8) 0.4489(7) 0.1735(5) 0.039(2) Uani 1 1 d . . . . .
C6 C 0.3470(11) 0.2945(8) 0.0380(5) 0.058(3) Uani 1 1 d . . . . .
C7 C 0.2615(12) 0.2402(7) -0.0276(6) 0.081(4) Uani 1 1 d . . . . .
H7A H 0.182699 0.200504 -0.017048 0.121 Uiso 1 1 calc GR . . . .
H7B H 0.303670 0.204943 -0.053296 0.121 Uiso 1 1 calc GR . . . .
H7C H 0.243057 0.279986 -0.054909 0.121 Uiso 1 1 calc GR . . . .
C8 C 0.4710(11) 0.3538(9) 0.0222(5) 0.058(3) Uani 1 1 d . . . . .
C9 C 0.4971(13) 0.3496(10) -0.0448(7) 0.079(4) Uani 1 1 d . . . . .
H9 H 0.433201 0.314135 -0.081734 0.095 Uiso 1 1 calc R . . . .
C10 C 0.6156(16) 0.3971(11) -0.0571(7) 0.088(5) Uani 1 1 d . . . . .
H10 H 0.634662 0.392872 -0.102190 0.106 Uiso 1 1 calc R . . . .
C11 C 0.7057(13) 0.4505(10) -0.0035(7) 0.072(4) Uani 1 1 d . . . . .
H11 H 0.788127 0.484523 -0.009916 0.087 Uiso 1 1 calc R . . . .
C12 C 0.6703(11) 0.4521(7) 0.0596(5) 0.056(3) Uani 1 1 d . . . . .
H12 H 0.732284 0.488834 0.096966 0.067 Uiso 1 1 calc R . . . .
C13 C 0.3774(11) 0.2338(8) 0.0819(6) 0.055(3) Uani 1 1 d . . . . .
C14 C 0.3245(14) 0.1412(10) 0.0628(7) 0.074(4) Uani 1 1 d . . . . .
H14 H 0.264744 0.113941 0.022550 0.088 Uiso 1 1 calc R . . . .
C15 C 0.3603(16) 0.0887(10) 0.1036(9) 0.093(5) Uani 1 1 d . . . . .
H15 H 0.322924 0.025875 0.092212 0.112 Uiso 1 1 calc R . . . .
C16 C 0.4494(14) 0.1299(8) 0.1595(7) 0.072(4) Uani 1 1 d . . . . .
H16 H 0.477273 0.096303 0.187288 0.087 Uiso 1 1 calc R . . . .
C17 C 0.4981(11) 0.2205(7) 0.1749(5) 0.058(3) Uani 1 1 d . . . . .
H17 H 0.563646 0.248578 0.212535 0.069 Uiso 1 1 calc R . . . .
C18 C 0.3572(9) 0.5105(7) 0.2429(5) 0.041(2) Uani 1 1 d . . . . .
C19 C 0.2779(9) 0.5603(7) 0.2768(5) 0.047(3) Uani 1 1 d . . . . .
H19A H 0.256223 0.595699 0.246274 0.070 Uiso 1 1 calc GR . . . .
H19B H 0.326331 0.599456 0.319584 0.070 Uiso 1 1 calc GR . . . .
H19C H 0.200391 0.517431 0.285978 0.070 Uiso 1 1 calc GR . . . .
C20 C 0.3915(8) 0.4529(7) 0.2897(5) 0.039(2) Uani 1 1 d . . . . .
C21 C 0.3529(10) 0.4520(8) 0.3532(5) 0.048(3) Uani 1 1 d . . . . .
H21 H 0.301310 0.484643 0.367601 0.058 Uiso 1 1 calc R . . . .
C22 C 0.3896(9) 0.4036(7) 0.3954(5) 0.047(3) Uani 1 1 d . . . . .
H22 H 0.361244 0.400252 0.438200 0.057 Uiso 1 1 calc R . . . .
C23 C 0.4692(9) 0.3599(7) 0.3733(5) 0.046(2) Uani 1 1 d . . . . .
H23 H 0.497525 0.326278 0.400795 0.055 Uiso 1 1 calc R . . . .
C24 C 0.5059(9) 0.3667(6) 0.3107(4) 0.039(2) Uani 1 1 d . . . . .
H24 H 0.564207 0.339501 0.297177 0.047 Uiso 1 1 calc R . . . .
C25 C 0.4834(9) 0.5775(7) 0.2303(5) 0.039(2) Uani 1 1 d . . . . .
C26 C 0.5111(10) 0.6683(7) 0.2495(5) 0.050(3) Uani 1 1 d . . . . .
H26 H 0.450361 0.690064 0.267455 0.060 Uiso 1 1 calc R . . . .
C27 C 0.6267(11) 0.7268(9) 0.2424(6) 0.060(3) Uani 1 1 d . . . . .
H27 H 0.646826 0.789091 0.254778 0.072 Uiso 1 1 calc R . . . .
C28 C 0.7139(11) 0.6912(8) 0.2163(6) 0.061(3) Uani 1 1 d . . . . .
H28 H 0.795176 0.728816 0.211120 0.073 Uiso 1 1 calc R . . . .
C29 C 0.6796(9) 0.6035(7) 0.1989(4) 0.046(3) Uani 1 1 d . . . . .
H29 H 0.740645 0.580698 0.182821 0.055 Uiso 1 1 calc R . . . .
Ru2 Ru 0.02089(7) 0.23336(5) 0.43743(4) 0.0315(2) Uani 1 1 d . . . . .
P2 P -0.2833(4) 0.2167(4) 0.3720(3) 0.1038(16) Uani 1 1 d D U . . .
O3 O -0.1632(6) 0.2165(5) 0.3941(4) 0.055(2) Uani 1 1 d . . . . .
F3 F -0.2601(13) 0.3167(10) 0.3531(9) 0.113(5) Uani 0.608(13) 1 d D U . B 1
F4 F -0.3683(17) 0.2232(18) 0.4267(10) 0.146(6) Uani 0.608(13) 1 d D U . B 1
O4 O -0.3861(19) 0.1483(14) 0.3304(12) 0.154(6) Uani 0.608(13) 1 d D U . B 1
F3A F -0.313(2) 0.263(2) 0.4394(11) 0.125(7) Uani 0.392(13) 1 d D U . B 2
F4A F -0.390(2) 0.1244(18) 0.3866(19) 0.157(7) Uani 0.392(13) 1 d D U . B 2
O4A O -0.318(3) 0.233(3) 0.3076(12) 0.126(7) Uani 0.392(13) 1 d D U . B 2
N6 N 0.1939(7) 0.2470(5) 0.4789(3) 0.0304(16) Uani 1 1 d . . . . .
N7 N 0.0751(7) 0.3703(5) 0.4556(4) 0.0359(18) Uani 1 1 d . . . . .
N8 N -0.0274(7) 0.2493(5) 0.5337(4) 0.0370(18) Uani 1 1 d . . . . .
N9 N -0.0245(7) 0.0961(5) 0.4181(4) 0.0376(18) Uani 1 1 d . . . . .
N10 N 0.0728(7) 0.2183(5) 0.3417(4) 0.0378(18) Uani 1 1 d . . . . .
C30 C 0.2505(9) 0.3067(6) 0.5363(5) 0.037(2) Uani 1 1 d . . . . .
C31 C 0.3681(9) 0.3129(7) 0.5681(5) 0.044(2) Uani 1 1 d . . . . .
H31 H 0.406456 0.354502 0.609476 0.053 Uiso 1 1 calc R . . . .
C32 C 0.4275(10) 0.2594(7) 0.5399(6) 0.050(3) Uani 1 1 d . . . . .
H32 H 0.507742 0.263698 0.561040 0.060 Uiso 1 1 calc R . . . .
C33 C 0.3702(9) 0.1995(7) 0.4807(5) 0.046(3) Uani 1 1 d . . . . .
H33 H 0.410379 0.161324 0.460684 0.055 Uiso 1 1 calc R . . . .
C34 C 0.2542(8) 0.1942(6) 0.4497(5) 0.034(2) Uani 1 1 d . . . . .
C35 C 0.1820(9) 0.3679(6) 0.5669(5) 0.040(2) Uani 1 1 d . . . . .
C36 C 0.2664(10) 0.4338(7) 0.6312(5) 0.054(3) Uani 1 1 d . . . . .
H36A H 0.284985 0.400733 0.664494 0.080 Uiso 1 1 calc GR . . . .
H36B H 0.222231 0.471777 0.651048 0.080 Uiso 1 1 calc GR . . . .
H36C H 0.345359 0.470711 0.618735 0.080 Uiso 1 1 calc GR . . . .
C37 C 0.1535(9) 0.4188(6) 0.5135(5) 0.041(2) Uani 1 1 d . . . . .
C38 C 0.2036(11) 0.5113(7) 0.5253(6) 0.054(3) Uani 1 1 d . . . . .
H38 H 0.261468 0.544579 0.565197 0.064 Uiso 1 1 calc R . . . .
C39 C 0.1669(12) 0.5534(8) 0.4773(8) 0.064(4) Uani 1 1 d . . . . .
H39 H 0.199563 0.616246 0.483834 0.077 Uiso 1 1 calc R . . . .
C40 C 0.0810(11) 0.5021(8) 0.4190(7) 0.058(3) Uani 1 1 d . . . . .
H40 H 0.052959 0.528990 0.385631 0.070 Uiso 1 1 calc R . . . .
C41 C 0.0402(9) 0.4143(6) 0.4125(5) 0.048(3) Uani 1 1 d . . . . .
H41 H -0.019244 0.379939 0.373409 0.058 Uiso 1 1 calc R . . . .
C42 C 0.0577(9) 0.3114(6) 0.5848(5) 0.040(2) Uani 1 1 d . . . . .
C43 C 0.0274(10) 0.3239(7) 0.6506(5) 0.048(3) Uani 1 1 d . . . . .
H43 H 0.087127 0.366485 0.686417 0.057 Uiso 1 1 calc R . . . .
C44 C -0.0930(12) 0.2726(9) 0.6636(6) 0.061(3) Uani 1 1 d . . . . .
H44 H -0.114524 0.279105 0.708164 0.074 Uiso 1 1 calc R . . . .
C45 C -0.1772(10) 0.2134(8) 0.6102(5) 0.056(3) Uani 1 1 d . . . . .
H45 H -0.259234 0.179048 0.616875 0.067 Uiso 1 1 calc R . . . .
C46 C -0.1425(10) 0.2044(7) 0.5481(5) 0.050(3) Uani 1 1 d . . . . .
H46 H -0.203128 0.163708 0.511770 0.060 Uiso 1 1 calc R . . . .
C47 C 0.1867(9) 0.1288(7) 0.3842(5) 0.043(2) Uani 1 1 d . . . . .
C48 C 0.2720(11) 0.0780(8) 0.3572(6) 0.063(3) Uani 1 1 d . . . . .
H48A H 0.350146 0.120173 0.347992 0.095 Uiso 1 1 calc GR . . . .
H48B H 0.227530 0.035111 0.315111 0.095 Uiso 1 1 calc GR . . . .
H48C H 0.292222 0.046568 0.391376 0.095 Uiso 1 1 calc GR . . . .
C49 C 0.0619(9) 0.0628(6) 0.3966(5) 0.040(2) Uani 1 1 d . . . . .
C50 C 0.0345(12) -0.0280(8) 0.3850(6) 0.061(3) Uani 1 1 d . . . . .
H50 H 0.095834 -0.051459 0.370064 0.073 Uiso 1 1 calc R . . . .
C51 C -0.0774(14) -0.0835(8) 0.3945(7) 0.072(4) Uani 1 1 d . . . . .
H51 H -0.093653 -0.145353 0.388412 0.087 Uiso 1 1 calc R . . . .
C52 C -0.1697(12) -0.0493(8) 0.4136(6) 0.062(3) Uani 1 1 d . . . . .
H52 H -0.251006 -0.086474 0.419140 0.075 Uiso 1 1 calc R . . . .
C53 C -0.1362(10) 0.0389(6) 0.4235(5) 0.046(3) Uani 1 1 d . . . . .
H53 H -0.198481 0.063037 0.435476 0.056 Uiso 1 1 calc R . . . .
C54 C 0.1539(9) 0.1760(6) 0.3284(5) 0.036(2) Uani 1 1 d . . . . .
C55 C 0.1996(10) 0.1731(8) 0.2680(6) 0.058(3) Uani 1 1 d . . . . .
H55 H 0.259712 0.145237 0.260804 0.069 Uiso 1 1 calc R . . . .
C56 C 0.1608(11) 0.2094(8) 0.2172(5) 0.056(3) Uani 1 1 d . . . . .
H56 H 0.193966 0.207587 0.175585 0.068 Uiso 1 1 calc R . . . .
C57 C 0.0706(11) 0.2491(8) 0.2289(5) 0.056(3) Uani 1 1 d . . . . .
H57 H 0.039634 0.274520 0.195447 0.067 Uiso 1 1 calc R . . . .
C58 C 0.0303(9) 0.2496(6) 0.2896(4) 0.044(2) Uani 1 1 d . . . . .
H58 H -0.033644 0.273962 0.296782 0.053 Uiso 1 1 calc R . . . .
P3 P 0.0494(5) 0.6444(4) 0.1236(3) 0.0828(18) Uani 0.669(3) 1 d D U . C 1
F5 F 0.0298(13) 0.5684(8) 0.0646(6) 0.141(5) Uani 0.669(3) 1 d D U . C 1
F6 F 0.1810(6) 0.6706(8) 0.1623(5) 0.087(3) Uani 0.669(3) 1 d D U . C 1
O5 O 0.0216(18) 0.7114(9) 0.0923(9) 0.169(8) Uani 0.669(3) 1 d D U . C 1
O6 O -0.0382(13) 0.6017(12) 0.1668(7) 0.153(7) Uani 0.669(3) 1 d D U . C 1
P3A P 0.4115(8) 0.8814(5) 0.2543(5) 0.107(3) Uani 0.598(3) 1 d D U . D 2
F5A F 0.2801(11) 0.8803(13) 0.2630(10) 0.183(8) Uani 0.598(3) 1 d D U . D 2
F6A F 0.4731(14) 0.8725(11) 0.3209(6) 0.134(6) Uani 0.598(3) 1 d D U . D 2
O5A O 0.392(2) 0.8113(12) 0.1953(7) 0.168(8) Uani 0.598(3) 1 d D U . D 2
O6A O 0.4735(19) 0.9726(8) 0.2479(11) 0.165(8) Uani 0.598(3) 1 d D U . D 2
P3B P 1.0634(11) 0.9203(8) 0.1597(6) 0.127(5) Uani 0.407(3) 1 d D U . E 3
F5B F 1.055(2) 0.8526(15) 0.0965(10) 0.181(10) Uani 0.407(3) 1 d D U . E 3
F6B F 1.1956(14) 0.9513(15) 0.1983(11) 0.152(9) Uani 0.407(3) 1 d D U . E 3
O5B O 1.025(2) 0.9868(13) 0.1334(14) 0.157(10) Uani 0.407(3) 1 d D U . E 3
O6B O 0.980(2) 0.8649(18) 0.1983(13) 0.176(11) Uani 0.407(3) 1 d D U . E 3
P4 P 0.500000 0.000000 0.500000 0.072(2) Uani 0.651(3) 2 d DS TU P . .
F7 F 0.3609(8) -0.0051(7) 0.4824(7) 0.101(5) Uani 0.651(3) 1 d D . . F .
F8 F 0.514(2) 0.0768(17) 0.5613(12) 0.159(12) Uani 0.374(3) 1 d D U . F -1
F9 F 0.541(2) 0.067(2) 0.4527(15) 0.149(12) Uani 0.374(3) 1 d D U . F -1
F8A F 0.4445(18) -0.1046(8) 0.4895(16) 0.071(7) Uani 0.278(3) 1 d D U . F -2
F9A F 0.506(3) -0.011(2) 0.4220(8) 0.116(12) Uani 0.278(3) 1 d D U . F -2
O7 O 0.599(3) 0.147(2) -0.0490(15) 0.163(12) Uani 0.387(3) 1 d . U . G -1
C64 C 0.694(5) 0.0976(17) 0.0390(19) 0.157(14) Uani 0.387(3) 1 d G U . G -1
H64A H 0.633107 0.037574 0.021361 0.235 Uiso 0.387(3) 1 calc GR . . G -1
H64B H 0.701057 0.111733 0.088648 0.235 Uiso 0.387(3) 1 calc GR . . G -1
H64C H 0.776935 0.100685 0.026591 0.235 Uiso 0.387(3) 1 calc GR . . G -1
C65 C 0.652(2) 0.1635(13) 0.0088(14) 0.140(11) Uani 0.387(3) 1 d G U . G -1
C66 C 0.679(3) 0.2523(12) 0.0552(14) 0.129(13) Uani 0.387(3) 1 d G U . G -1
H66A H 0.768082 0.288578 0.058559 0.194 Uiso 0.387(3) 1 calc GR . . G -1
H66B H 0.659750 0.243222 0.100553 0.194 Uiso 0.387(3) 1 calc GR . . G -1
H66C H 0.626489 0.282525 0.036773 0.194 Uiso 0.387(3) 1 calc GR . . G -1
O7A O 0.810(5) 1.048(3) 0.240(2) 0.142(16) Uani 0.261(3) 1 d . U . H -2
C64A C 0.918(5) 0.948(4) 0.214(3) 0.141(18) Uani 0.261(3) 1 d G U . H -2
H64D H 0.904589 0.897759 0.176557 0.211 Uiso 0.261(3) 1 calc R . . H -2
H64E H 0.928275 0.930577 0.257448 0.211 Uiso 0.261(3) 1 calc R . . H -2
H64F H 0.994316 0.997276 0.210522 0.211 Uiso 0.261(3) 1 calc R . . H -2
C65A C 0.806(4) 0.978(3) 0.209(2) 0.134(16) Uani 0.261(3) 1 d G U . H -2
C66A C 0.688(5) 0.914(4) 0.163(3) 0.128(19) Uani 0.261(3) 1 d G U . H -2
H66D H 0.679187 0.933832 0.120505 0.192 Uiso 0.261(3) 1 calc GR . . H -2
H66E H 0.614719 0.910965 0.185899 0.192 Uiso 0.261(3) 1 calc GR . . H -2
H66F H 0.694324 0.854655 0.153494 0.192 Uiso 0.261(3) 1 calc GR . . H -2
O7B O 0.278(4) 1.103(2) 0.8304(19) 0.088(12) Uani 0.226(3) 1 d . U . I -3
C64B C 0.136(5) 0.978(3) 0.750(2) 0.060(11) Uani 0.226(3) 1 d G U . I -3
H64G H 0.092477 1.018042 0.738968 0.090 Uiso 0.226(3) 1 calc GR . . I -3
H64H H 0.073923 0.923607 0.757805 0.090 Uiso 0.226(3) 1 calc GR . . I -3
H64I H 0.177185 0.963071 0.711227 0.090 Uiso 0.226(3) 1 calc GR . . I -3
C65B C 0.233(3) 1.0229(19) 0.8124(14) 0.069(10) Uani 0.226(3) 1 d G U . I -3
C66B C 0.271(5) 0.962(3) 0.851(2) 0.096(14) Uani 0.226(3) 1 d G U . I -3
H66G H 0.348251 0.996608 0.883573 0.145 Uiso 0.226(3) 1 calc R . . I -3
H66H H 0.286134 0.915984 0.819640 0.145 Uiso 0.226(3) 1 calc R . . I -3
H66I H 0.203359 0.934695 0.876510 0.145 Uiso 0.226(3) 1 calc R . . I -3
O7C O 0.653(5) -0.059(4) 0.134(3) 0.064(12) Uiso 0.127(3) 1 d . . . J -4
C64C C 0.845(7) -0.032(5) 0.204(5) 0.064(12) Uiso 0.127(3) 1 d G . . J -4
H64J H 0.927890 0.005237 0.196623 0.097 Uiso 0.127(3) 1 calc R . . J -4
H64K H 0.830602 -0.094474 0.185170 0.097 Uiso 0.127(3) 1 calc R . . J -4
H64L H 0.842121 -0.024848 0.253399 0.097 Uiso 0.127(3) 1 calc R . . J -4
C65C C 0.744(5) -0.006(3) 0.171(2) 0.064(12) Uiso 0.127(3) 1 d G . . J -4
C66C C 0.764(8) 0.092(3) 0.186(5) 0.064(12) Uiso 0.127(3) 1 d G . . J -4
H66J H 0.698986 0.101417 0.212136 0.097 Uiso 0.127(3) 1 calc GR . . J -4
H66K H 0.757145 0.112451 0.143236 0.097 Uiso 0.127(3) 1 calc GR . . J -4
H66L H 0.847292 0.125276 0.212479 0.097 Uiso 0.127(3) 1 calc GR . . J -4

loop_
_atom_site_aniso_label
_atom_site_aniso_U_11
_atom_site_aniso_U_22
_atom_site_aniso_U_33
_atom_site_aniso_U_23
_atom_site_aniso_U_13
_atom_site_aniso_U_12
Ru1 0.0302(4) 0.0572(6) 0.0378(4) 0.0252(4) 0.0126(3) 0.0231(4)
P1 0.0413(17) 0.110(3) 0.076(2) 0.002(2) -0.0001(15) 0.0490(19)
O1 0.031(4) 0.072(5) 0.063(5) 0.036(4) 0.013(3) 0.027(4)
F1 0.053(8) 0.110(10) 0.095(10) -0.007(9) 0.015(8) 0.053(6)
F2 0.088(10) 0.155(11) 0.156(11) 0.084(9) -0.034(9) 0.035(9)
O2 0.044(7) 0.098(9) 0.073(8) 0.035(7) 0.013(6) 0.030(6)
F1A 0.046(9) 0.092(11) 0.092(11) 0.030(9) 0.020(9) 0.013(8)
F2A 0.064(11) 0.100(12) 0.095(12) 0.001(10) -0.006(10) 0.049(9)
O2A 0.060(10) 0.114(11) 0.100(10) 0.051(10) -0.023(9) 0.034(9)
N1 0.038(5) 0.051(5) 0.048(5) 0.024(4) 0.014(4) 0.023(4)
N2 0.053(6) 0.078(6) 0.036(5) 0.027(5) 0.017(4) 0.038(5)
N3 0.047(5) 0.062(6) 0.043(5) 0.013(4) 0.018(4) 0.029(5)
N4 0.023(4) 0.049(5) 0.034(4) 0.024(4) 0.009(3) 0.015(3)
N5 0.029(4) 0.058(5) 0.046(5) 0.029(4) 0.011(3) 0.023(4)
C1 0.038(6) 0.067(7) 0.042(6) 0.022(5) 0.004(5) 0.016(5)
C2 0.041(6) 0.088(9) 0.045(6) 0.013(6) 0.005(5) 0.027(6)
C3 0.029(5) 0.087(9) 0.055(7) 0.034(6) 0.002(5) 0.014(6)
C4 0.032(5) 0.066(7) 0.043(5) 0.018(5) 0.009(4) 0.030(5)
C5 0.030(5) 0.056(6) 0.041(5) 0.030(5) 0.006(4) 0.018(5)
C6 0.061(8) 0.076(8) 0.038(6) 0.003(6) 0.002(5) 0.031(7)
C7 0.068(9) 0.119(12) 0.048(7) 0.001(8) -0.005(6) 0.035(8)
C8 0.057(7) 0.092(9) 0.039(6) 0.027(6) 0.015(5) 0.036(7)
C9 0.076(9) 0.131(13) 0.059(8) 0.047(8) 0.028(7) 0.057(9)
C10 0.112(13) 0.128(13) 0.058(8) 0.051(9) 0.047(9) 0.063(11)
C11 0.067(9) 0.110(11) 0.058(8) 0.044(8) 0.035(7) 0.036(8)
C12 0.060(7) 0.075(8) 0.055(7) 0.040(6) 0.028(6) 0.033(6)
C13 0.048(7) 0.072(8) 0.046(6) 0.003(6) 0.011(5) 0.027(6)
C14 0.080(10) 0.077(10) 0.069(9) 0.010(8) 0.015(7) 0.037(8)
C15 0.103(12) 0.053(9) 0.102(12) -0.021(9) 0.006(10) 0.019(8)
C16 0.098(11) 0.047(7) 0.086(10) 0.019(7) 0.020(8) 0.040(8)
C17 0.055(7) 0.070(8) 0.060(7) 0.028(6) 0.022(6) 0.026(6)
C18 0.029(5) 0.056(6) 0.050(6) 0.029(5) 0.016(4) 0.020(5)
C19 0.036(6) 0.074(7) 0.047(6) 0.023(5) 0.009(4) 0.035(5)
C20 0.026(5) 0.054(6) 0.042(5) 0.026(5) 0.011(4) 0.014(4)
C21 0.044(6) 0.072(8) 0.040(6) 0.023(5) 0.012(5) 0.029(6)
C22 0.039(6) 0.069(7) 0.045(6) 0.033(5) 0.019(5) 0.020(5)
C23 0.035(5) 0.059(7) 0.050(6) 0.029(5) 0.010(4) 0.018(5)
C24 0.031(5) 0.052(6) 0.038(5) 0.020(5) 0.010(4) 0.015(5)
C25 0.037(5) 0.049(6) 0.042(5) 0.023(5) 0.002(4) 0.022(5)
C26 0.050(7) 0.061(7) 0.049(6) 0.024(5) 0.008(5) 0.028(6)
C27 0.054(7) 0.070(8) 0.068(8) 0.039(7) 0.021(6) 0.021(6)
C28 0.053(7) 0.069(8) 0.065(7) 0.040(7) 0.010(6) 0.013(6)
C29 0.032(5) 0.062(7) 0.053(6) 0.033(5) 0.013(4) 0.017(5)
Ru2 0.0278(4) 0.0401(5) 0.0361(4) 0.0207(3) 0.0102(3) 0.0171(3)
P2 0.046(2) 0.177(5) 0.107(3) 0.046(3) 0.000(2) 0.058(3)
O3 0.033(4) 0.085(6) 0.061(5) 0.036(4) 0.009(3) 0.027(4)
F3 0.080(8) 0.137(10) 0.157(11) 0.066(9) 0.002(8) 0.070(8)
F4 0.056(9) 0.214(13) 0.175(11) 0.049(10) 0.048(9) 0.046(9)
O4 0.104(10) 0.188(12) 0.136(11) 0.055(11) -0.041(10) 0.014(10)
F3A 0.045(11) 0.194(15) 0.147(13) 0.016(12) 0.030(10) 0.060(11)
F4A 0.081(10) 0.207(13) 0.150(12) 0.049(12) 0.007(11) 0.006(11)
O4A 0.085(11) 0.175(13) 0.123(12) 0.062(11) -0.037(10) 0.052(10)
N6 0.032(4) 0.033(4) 0.027(4) 0.015(3) 0.007(3) 0.009(3)
N7 0.035(4) 0.042(5) 0.045(5) 0.024(4) 0.018(4) 0.022(4)
N8 0.031(4) 0.043(5) 0.046(5) 0.026(4) 0.011(4) 0.016(4)
N9 0.040(5) 0.041(5) 0.037(4) 0.022(4) 0.003(3) 0.015(4)
N10 0.033(4) 0.045(5) 0.040(4) 0.022(4) 0.008(3) 0.014(4)
C30 0.033(5) 0.040(5) 0.042(5) 0.022(4) 0.009(4) 0.011(4)
C31 0.043(6) 0.045(6) 0.040(5) 0.017(5) 0.004(4) 0.008(5)
C32 0.044(6) 0.051(6) 0.058(7) 0.026(6) 0.000(5) 0.017(5)
C33 0.035(5) 0.056(6) 0.060(7) 0.031(6) 0.008(5) 0.025(5)
C34 0.028(5) 0.045(5) 0.043(5) 0.018(4) 0.010(4) 0.023(4)
C35 0.038(5) 0.045(6) 0.045(5) 0.015(5) 0.021(4) 0.016(5)
C36 0.056(7) 0.053(7) 0.047(6) 0.002(5) 0.011(5) 0.017(6)
C37 0.044(6) 0.039(5) 0.054(6) 0.019(5) 0.027(5) 0.026(5)
C38 0.052(7) 0.043(6) 0.082(8) 0.030(6) 0.035(6) 0.024(5)
C39 0.055(8) 0.039(6) 0.119(11) 0.045(7) 0.053(8) 0.019(6)
C40 0.047(7) 0.060(7) 0.100(10) 0.049(7) 0.045(7) 0.037(6)
C41 0.044(6) 0.067(7) 0.062(7) 0.044(6) 0.030(5) 0.037(6)
C42 0.040(6) 0.044(6) 0.042(5) 0.017(5) 0.011(4) 0.019(5)
C43 0.057(7) 0.049(6) 0.036(5) 0.010(5) 0.019(5) 0.015(5)
C44 0.068(8) 0.088(9) 0.052(7) 0.031(7) 0.034(6) 0.044(7)
C45 0.042(6) 0.082(9) 0.043(6) 0.021(6) 0.016(5) 0.016(6)
C46 0.036(6) 0.073(8) 0.050(6) 0.030(6) 0.020(5) 0.020(5)
C47 0.042(6) 0.047(6) 0.045(6) 0.005(5) 0.005(4) 0.026(5)
C48 0.056(7) 0.072(8) 0.075(8) 0.002(7) 0.008(6) 0.047(7)
C49 0.040(6) 0.038(5) 0.046(6) 0.019(5) 0.001(4) 0.016(5)
C50 0.073(9) 0.048(7) 0.069(8) 0.017(6) -0.002(6) 0.031(7)
C51 0.097(11) 0.034(6) 0.073(9) 0.021(6) -0.007(8) 0.008(7)
C52 0.060(8) 0.051(7) 0.065(8) 0.031(6) -0.001(6) 0.000(6)
C53 0.048(6) 0.045(6) 0.049(6) 0.026(5) 0.010(5) 0.012(5)
C54 0.036(5) 0.045(6) 0.035(5) 0.011(4) 0.011(4) 0.020(5)
C55 0.048(7) 0.075(8) 0.053(7) 0.002(6) 0.016(5) 0.030(6)
C56 0.063(8) 0.069(8) 0.034(5) 0.015(5) 0.018(5) 0.014(6)
C57 0.056(7) 0.066(8) 0.041(6) 0.020(5) 0.011(5) 0.011(6)
C58 0.040(6) 0.056(6) 0.043(6) 0.024(5) 0.011(4) 0.019(5)
P3 0.070(3) 0.143(5) 0.063(3) 0.017(3) -0.004(3) 0.080(4)
F5 0.104(10) 0.215(14) 0.121(11) 0.030(10) -0.012(8) 0.089(10)
F6 0.052(6) 0.127(9) 0.092(8) 0.065(7) 0.003(5) 0.025(6)
O5 0.181(14) 0.156(14) 0.150(14) 0.017(12) -0.083(12) 0.066(12)
O6 0.078(11) 0.213(16) 0.141(13) -0.026(13) 0.010(10) 0.049(11)
P3A 0.114(6) 0.103(5) 0.150(7) 0.077(5) 0.056(6) 0.065(5)
F5A 0.193(16) 0.156(14) 0.217(16) 0.085(13) 0.059(14) 0.054(13)
F6A 0.107(11) 0.157(13) 0.158(13) 0.036(11) 0.027(10) 0.070(10)
O5A 0.191(16) 0.153(15) 0.210(18) 0.067(14) 0.021(15) 0.111(13)
O6A 0.184(16) 0.130(14) 0.196(16) 0.080(13) 0.060(14) 0.047(13)
P3B 0.109(9) 0.081(8) 0.146(11) -0.028(7) -0.046(8) 0.014(7)
F5B 0.159(17) 0.125(16) 0.211(19) -0.042(15) -0.056(16) 0.042(14)
F6B 0.156(17) 0.114(15) 0.138(17) -0.017(14) 0.005(15) 0.009(14)
O5B 0.134(18) 0.114(17) 0.18(2) -0.038(16) -0.019(16) 0.026(15)
O6B 0.18(2) 0.126(18) 0.19(2) 0.009(17) -0.028(18) 0.031(17)
P4 0.042(4) 0.055(4) 0.127(6) 0.034(4) -0.016(4) 0.027(3)
F7 0.042(6) 0.092(9) 0.174(14) 0.075(9) 0.003(7) 0.011(6)
F8 0.137(19) 0.18(2) 0.163(19) 0.094(16) 0.006(15) 0.040(15)
F9 0.145(18) 0.17(2) 0.157(19) 0.066(16) 0.035(15) 0.076(15)
F8A 0.054(12) 0.059(12) 0.099(15) 0.026(12) -0.019(11) 0.023(10)
F9A 0.119(19) 0.083(16) 0.14(2) 0.032(15) 0.015(15) 0.023(14)
O7 0.18(2) 0.18(2) 0.16(2) 0.02(2) 0.06(2) 0.11(2)
C64 0.17(3) 0.20(3) 0.13(3) 0.00(2) 0.04(2) 0.12(2)
C65 0.16(2) 0.18(2) 0.12(2) 0.025(18) 0.042(18) 0.107(18)
C66 0.134(19) 0.16(2) 0.125(19) 0.045(15) 0.028(15) 0.082(15)
O7A 0.17(3) 0.14(3) 0.12(3) 0.03(2) 0.03(2) 0.05(3)
C64A 0.18(3) 0.14(3) 0.10(3) 0.01(3) 0.05(3) 0.05(3)
C65A 0.16(3) 0.13(3) 0.11(2) 0.02(2) 0.04(2) 0.05(2)
C66A 0.14(2) 0.13(2) 0.12(2) 0.024(17) 0.028(18) 0.061(17)
O7B 0.11(3) 0.08(2) 0.07(2) 0.011(18) 0.055(19) 0.02(2)
C64B 0.10(3) 0.04(2) 0.05(2) 0.020(17) 0.02(2) 0.02(2)
C65B 0.10(2) 0.052(18) 0.061(18) 0.023(16) 0.036(18) 0.018(18)
C66B 0.11(3) 0.08(2) 0.07(2) 0.02(2) 0.04(2) 0.00(2)

loop_
_atom_type_symbol
_atom_type_description
_atom_type_scat_dispersion_real
_atom_type_scat_dispersion_imag
_atom_type_scat_source
C C 0.0033 0.0016 'International Tables Vol C Tables 4.2.6.8 and 6.1.1.4'
H H 0.0000 0.0000 'International Tables Vol C Tables 4.2.6.8 and 6.1.1.4'
F F 0.0171 0.0103 'International Tables Vol C Tables 4.2.6.8 and 6.1.1.4'
N N 0.0061 0.0033 'International Tables Vol C Tables 4.2.6.8 and 6.1.1.4'
O O 0.0106 0.0060 'International Tables Vol C Tables 4.2.6.8 and 6.1.1.4'
P P 0.1023 0.0942 'International Tables Vol C Tables 4.2.6.8 and 6.1.1.4'
Ru Ru -1.2594 0.8363 'International Tables Vol C Tables 4.2.6.8 and 6.1.1.4'

loop_
_geom_angle_atom_site_label_1
_geom_angle_atom_site_label_2
_geom_angle_atom_site_label_3
_geom_angle
_geom_angle_site_symmetry_1
_geom_angle_site_symmetry_3
_geom_angle_publ_flag
N1 Ru1 O1 177.3(3) . . ?
N1 Ru1 N2 89.5(3) . . ?
N1 Ru1 N3 88.7(3) . . ?
N1 Ru1 N4 89.1(3) . . ?
N1 Ru1 N5 89.4(3) . . ?
N2 Ru1 O1 92.6(3) . . ?
N3 Ru1 O1 93.3(3) . . ?
N3 Ru1 N2 82.1(3) . . ?
N4 Ru1 O1 88.9(3) . . ?
N4 Ru1 N2 178.4(3) . . ?
N4 Ru1 N3 97.1(3) . . ?
N5 Ru1 O1 88.7(3) . . ?
N5 Ru1 N2 97.5(3) . . ?
N5 Ru1 N3 178.0(3) . . ?
N5 Ru1 N4 83.2(3) . . ?
O1 P1 F1 105.5(7) . . ?
O1 P1 F2 104.4(7) . . ?
O1 P1 F1A 103.4(8) . . ?
O1 P1 F2A 122.0(11) . . ?
F1 P1 F2 104.7(11) . . ?
O2 P1 O1 122.7(7) . . ?
O2 P1 F1 111.9(10) . . ?
O2 P1 F2 106.0(9) . . ?
F2A P1 F1A 106.5(16) . . ?
O2A P1 O1 123.9(12) . . ?
O2A P1 F1A 97.7(14) . . ?
O2A P1 F2A 99.7(15) . . ?
P1 O1 Ru1 161.5(5) . . ?
C1 N1 Ru1 120.9(7) . . ?
C5 N1 Ru1 120.6(7) . . ?
C5 N1 C1 118.5(8) . . ?
C8 N2 Ru1 118.0(7) . . ?
C12 N2 Ru1 124.0(7) . . ?
C12 N2 C8 117.8(9) . . ?
C13 N3 Ru1 119.6(8) . . ?
C13 N3 C17 117.5(10) . . ?
C17 N3 Ru1 122.9(7) . . ?
C20 N4 Ru1 120.1(6) . . ?
C24 N4 Ru1 122.9(6) . . ?
C24 N4 C20 117.0(7) . . ?
C25 N5 Ru1 119.7(6) . . ?
C25 N5 C29 115.8(8) . . ?
C29 N5 Ru1 124.4(6) . . ?
N1 C1 C2 121.3(10) . . ?
N1 C1 C6 116.1(9) . . ?
C2 C1 C6 122.5(10) . . ?
C1 C2 H2 119.7 . . ?
C1 C2 C3 120.5(11) . . ?
C3 C2 H2 119.7 . . ?
C2 C3 H3 121.2 . . ?
C4 C3 C2 117.6(10) . . ?
C4 C3 H3 121.2 . . ?
C3 C4 H4 120.0 . . ?
C3 C4 C5 120.1(10) . . ?
C5 C4 H4 120.0 . . ?
N1 C5 C4 121.9(9) . . ?
N1 C5 C18 117.7(8) . . ?
C4 C5 C18 120.4(9) . . ?
C7 C6 C1 107.8(10) . . ?
C7 C6 C13 110.6(10) . . ?
C8 C6 C1 112.6(10) . . ?
C8 C6 C7 109.8(10) . . ?
C8 C6 C13 107.2(9) . . ?
C13 C6 C1 108.8(9) . . ?
C6 C7 H7A 109.5 . . ?
C6 C7 H7B 109.5 . . ?
C6 C7 H7C 109.5 . . ?
H7A C7 H7B 109.5 . . ?
H7A C7 H7C 109.5 . . ?
H7B C7 H7C 109.5 . . ?
N2 C8 C6 118.7(9) . . ?
N2 C8 C9 120.0(11) . . ?
C9 C8 C6 121.2(11) . . ?
C8 C9 H9 120.0 . . ?
C10 C9 C8 120.0(14) . . ?
C10 C9 H9 120.0 . . ?
C9 C10 H10 120.3 . . ?
C11 C10 C9 119.4(12) . . ?
C11 C10 H10 120.3 . . ?
C10 C11 H11 121.8 . . ?
C12 C11 C10 116.4(12) . . ?
C12 C11 H11 121.8 . . ?
N2 C12 C11 126.4(11) . . ?
N2 C12 H12 116.8 . . ?
C11 C12 H12 116.8 . . ?
N3 C13 C6 116.8(11) . . ?
N3 C13 C14 121.1(12) . . ?
C14 C13 C6 122.1(11) . . ?
C13 C14 H14 120.2 . . ?
C13 C14 C15 119.7(13) . . ?
C15 C14 H14 120.2 . . ?
C14 C15 H15 120.7 . . ?
C16 C15 C14 118.7(13) . . ?
C16 C15 H15 120.7 . . ?
C15 C16 H16 120.7 . . ?
C15 C16 C17 118.6(13) . . ?
C17 C16 H16 120.7 . . ?
N3 C17 H17 118.0 . . ?
C16 C17 N3 123.9(11) . . ?
C16 C17 H17 118.0 . . ?
C19 C18 C5 110.4(8) . . ?
C19 C18 C20 110.6(8) . . ?
C19 C18 C25 110.4(8) . . ?
C20 C18 C5 108.8(8) . . ?
C20 C18 C25 107.3(7) . . ?
C25 C18 C5 109.3(7) . . ?
C18 C19 H19A 109.5 . . ?
C18 C19 H19B 109.5 . . ?
C18 C19 H19C 109.5 . . ?
H19A C19 H19B 109.5 . . ?
H19A C19 H19C 109.5 . . ?
H19B C19 H19C 109.5 . . ?
N4 C20 C18 117.0(8) . . ?
N4 C20 C21 122.0(8) . . ?
C21 C20 C18 120.9(9) . . ?
C20 C21 H21 120.0 . . ?
C22 C21 C20 119.9(10) . . ?
C22 C21 H21 120.0 . . ?
C21 C22 H22 121.1 . . ?
C21 C22 C23 117.9(9) . . ?
C23 C22 H22 121.1 . . ?
C22 C23 H23 120.9 . . ?
C24 C23 C22 118.3(9) . . ?
C24 C23 H23 120.9 . . ?
N4 C24 C23 124.7(9) . . ?
N4 C24 H24 117.6 . . ?
C23 C24 H24 117.6 . . ?
N5 C25 C18 117.4(8) . . ?
N5 C25 C26 122.0(9) . . ?
C26 C25 C18 120.6(9) . . ?
C25 C26 H26 120.0 . . ?
C27 C26 C25 120.0(10) . . ?
C27 C26 H26 120.0 . . ?
C26 C27 H27 121.1 . . ?
C26 C27 C28 117.8(12) . . ?
C28 C27 H27 121.1 . . ?
C27 C28 H28 120.8 . . ?
C29 C28 C27 118.3(11) . . ?
C29 C28 H28 120.8 . . ?
N5 C29 H29 117.1 . . ?
C28 C29 N5 125.8(10) . . ?
C28 C29 H29 117.1 . . ?
N6 Ru2 O3 178.9(3) . . ?
N6 Ru2 N7 89.0(3) . . ?
N6 Ru2 N8 89.0(3) . . ?
N6 Ru2 N9 88.6(3) . . ?
N6 Ru2 N10 90.0(3) . . ?
N7 Ru2 O3 92.0(3) . . ?
N7 Ru2 N9 177.1(3) . . ?
N8 Ru2 O3 90.7(3) . . ?
N8 Ru2 N7 83.3(3) . . ?
N8 Ru2 N9 98.4(3) . . ?
N8 Ru2 N10 178.9(3) . . ?
N9 Ru2 O3 90.4(3) . . ?
N10 Ru2 O3 90.4(3) . . ?
N10 Ru2 N7 96.4(3) . . ?
N10 Ru2 N9 81.9(3) . . ?
O3 P2 F3 106.0(6) . . ?
O3 P2 F4 117.0(10) . . ?
O3 P2 O4 128.8(13) . . ?
O3 P2 F3A 100.7(11) . . ?
O3 P2 F4A 107.7(12) . . ?
O3 P2 O4A 123.6(13) . . ?
F4 P2 F3 97.3(12) . . ?
O4 P2 F3 113.6(12) . . ?
O4 P2 F4 89.3(14) . . ?
F3A P2 F4A 84.6(18) . . ?
O4A P2 F3A 122(2) . . ?
O4A P2 F4A 111.0(18) . . ?
P2 O3 Ru2 171.6(6) . . ?
C30 N6 Ru2 120.2(6) . . ?
C30 N6 C34 119.5(8) . . ?
C34 N6 Ru2 120.3(6) . . ?
C37 N7 Ru2 118.9(6) . . ?
C41 N7 Ru2 123.7(7) . . ?
C41 N7 C37 117.3(8) . . ?
C42 N8 Ru2 118.8(6) . . ?
C46 N8 Ru2 123.1(7) . . ?
C46 N8 C42 118.0(8) . . ?
C49 N9 Ru2 118.7(6) . . ?
C53 N9 Ru2 123.6(6) . . ?
C53 N9 C49 117.6(8) . . ?
C54 N10 Ru2 119.9(6) . . ?
C54 N10 C58 116.3(8) . . ?
C58 N10 Ru2 123.8(6) . . ?
N6 C30 C31 120.6(9) . . ?
N6 C30 C35 118.3(8) . . ?
C31 C30 C35 121.0(9) . . ?
C30 C31 H31 119.9 . . ?
C32 C31 C30 120.1(10) . . ?
C32 C31 H31 119.9 . . ?
C31 C32 H32 120.5 . . ?
C31 C32 C33 119.0(10) . . ?
C33 C32 H32 120.5 . . ?
C32 C33 H33 119.8 . . ?
C32 C33 C34 120.4(10) . . ?
C34 C33 H33 119.8 . . ?
N6 C34 C33 120.3(9) . . ?
N6 C34 C47 117.3(7) . . ?
C33 C34 C47 122.4(9) . . ?
C30 C35 C36 109.5(8) . . ?
C37 C35 C30 109.3(7) . . ?
C37 C35 C36 110.2(8) . . ?
C42 C35 C30 109.1(8) . . ?
C42 C35 C36 110.4(8) . . ?
C42 C35 C37 108.4(8) . . ?
C35 C36 H36A 109.5 . . ?
C35 C36 H36B 109.5 . . ?
C35 C36 H36C 109.5 . . ?
H36A C36 H36B 109.5 . . ?
H36A C36 H36C 109.5 . . ?
H36B C36 H36C 109.5 . . ?
N7 C37 C35 117.2(8) . . ?
N7 C37 C38 121.5(9) . . ?
C38 C37 C35 121.3(10) . . ?
C37 C38 H38 120.8 . . ?
C39 C38 C37 118.4(12) . . ?
C39 C38 H38 120.8 . . ?
C38 C39 H39 120.4 . . ?
C38 C39 C40 119.3(10) . . ?
C40 C39 H39 120.4 . . ?
C39 C40 H40 121.3 . . ?
C41 C40 C39 117.4(11) . . ?
C41 C40 H40 121.3 . . ?
N7 C41 C40 126.0(11) . . ?
N7 C41 H41 117.0 . . ?
C40 C41 H41 117.0 . . ?
N8 C42 C35 117.8(8) . . ?
N8 C42 C43 120.0(9) . . ?
C43 C42 C35 122.1(9) . . ?
C42 C43 H43 120.1 . . ?
C42 C43 C44 119.7(10) . . ?
C44 C43 H43 120.1 . . ?
C43 C44 H44 120.9 . . ?
C45 C44 C43 118.2(10) . . ?
C45 C44 H44 120.9 . . ?
C44 C45 H45 120.3 . . ?
C46 C45 C44 119.3(10) . . ?
C46 C45 H45 120.3 . . ?
N8 C46 H46 117.7 . . ?
C45 C46 N8 124.7(10) . . ?
C45 C46 H46 117.7 . . ?
C34 C47 C48 109.7(8) . . ?
C34 C47 C49 109.9(8) . . ?
C34 C47 C54 111.7(8) . . ?
C49 C47 C48 109.9(9) . . ?
C49 C47 C54 107.3(8) . . ?
C54 C47 C48 108.3(8) . . ?
C47 C48 H48A 109.5 . . ?
C47 C48 H48B 109.5 . . ?
C47 C48 H48C 109.5 . . ?
H48A C48 H48B 109.5 . . ?
H48A C48 H48C 109.5 . . ?
H48B C48 H48C 109.5 . . ?
N9 C49 C47 117.4(8) . . ?
N9 C49 C50 119.5(10) . . ?
C50 C49 C47 123.1(10) . . ?
C49 C50 H50 119.5 . . ?
C51 C50 C49 121.0(12) . . ?
C51 C50 H50 119.5 . . ?
C50 C51 H51 120.3 . . ?
C50 C51 C52 119.5(11) . . ?
C52 C51 H51 120.3 . . ?
C51 C52 H52 122.1 . . ?
C53 C52 C51 115.8(11) . . ?
C53 C52 H52 122.1 . . ?
N9 C53 C52 126.3(10) . . ?
N9 C53 H53 116.8 . . ?
C52 C53 H53 116.8 . . ?
N10 C54 C47 116.0(7) . . ?
N10 C54 C55 121.0(9) . . ?
C55 C54 C47 123.0(9) . . ?
C54 C55 H55 119.1 . . ?
C54 C55 C56 121.7(10) . . ?
C56 C55 H55 119.1 . . ?
C55 C56 H56 121.1 . . ?
C55 C56 C57 117.9(10) . . ?
C57 C56 H56 121.1 . . ?
C56 C57 H57 121.5 . . ?
C58 C57 C56 117.0(10) . . ?
C58 C57 H57 121.5 . . ?
N10 C58 H58 117.1 . . ?
C57 C58 N10 125.8(10) . . ?
C57 C58 H58 117.1 . . ?
F5 P3 F6 108.5(7) . . ?
O5 P3 F5 104.4(9) . . ?
O5 P3 F6 116.7(8) . . ?
O6 P3 F5 102.0(9) . . ?
O6 P3 F6 106.9(8) . . ?
O6 P3 O5 117.1(10) . . ?
F6A P3A F5A 108.1(8) . . ?
O5A P3A F5A 104.4(10) . . ?
O5A P3A F6A 117.3(8) . . ?
O6A P3A F5A 101.0(9) . . ?
O6A P3A F6A 106.3(9) . . ?
O6A P3A O5A 118.0(11) . . ?
F6B P3B F5B 107.8(8) . . ?
O5B P3B F5B 104.0(10) . . ?
O5B P3B F6B 116.7(9) . . ?
O6B P3B F5B 101.1(10) . . ?
O6B P3B F6B 107.1(9) . . ?
O6B P3B O5B 118.5(11) . . ?
F7 P4 F7 180.0 . 2_656 ?
F7 P4 F8 93.1(9) 2_656 . ?
F7 P4 F8 86.9(9) . . ?
F7 P4 F8A 86.7(7) . . ?
F7 P4 F8A 93.3(7) 2_656 . ?
F9 P4 F7 90.8(9) . 2_656 ?
F9 P4 F7 89.2(9) . . ?
F9 P4 F8 91.0(10) . . ?
F9A P4 F7 87.2(9) . . ?
F9A P4 F8A 88.3(9) . . ?
H64A C64 H64B 109.5 . . ?
H64A C64 H64C 109.5 . . ?
H64B C64 H64C 109.5 . . ?
C65 C64 H64A 109.5 . . ?
C65 C64 H64B 109.5 . . ?
C65 C64 H64C 109.5 . . ?
O7 C65 C64 122.2 . . ?
O7 C65 C66 121.8 . . ?
C66 C65 C64 116.0 . . ?
C65 C66 H66A 109.5 . . ?
C65 C66 H66B 109.5 . . ?
C65 C66 H66C 109.5 . . ?
H66A C66 H66B 109.5 . . ?
H66A C66 H66C 109.5 . . ?
H66B C66 H66C 109.5 . . ?
H64D C64A H64E 109.5 . . ?
H64D C64A H64F 109.5 . . ?
H64E C64A H64F 109.5 . . ?
C65A C64A H64D 109.5 . . ?
C65A C64A H64E 109.5 . . ?
C65A C64A H64F 109.5 . . ?
O7A C65A C64A 121.85(6) . . ?
O7A C65A C66A 121.8 . . ?
C66A C65A C64A 116.3 . . ?
C65A C66A H66D 109.5 . . ?
C65A C66A H66E 109.5 . . ?
C65A C66A H66F 109.5 . . ?
H66D C66A H66E 109.5 . . ?
H66D C66A H66F 109.5 . . ?
H66E C66A H66F 109.5 . . ?
H64G C64B H64H 109.5 . . ?
H64G C64B H64I 109.5 . . ?
H64H C64B H64I 109.5 . . ?
C65B C64B H64G 109.5 . . ?
C65B C64B H64H 109.5 . . ?
C65B C64B H64I 109.5 . . ?
O7B C65B C64B 122.0 . . ?
O7B C65B C66B 121.99(6) . . ?
C66B C65B C64B 116.0 . . ?
C65B C66B H66G 109.5 . . ?
C65B C66B H66H 109.5 . . ?
C65B C66B H66I 109.5 . . ?
H66G C66B H66H 109.5 . . ?
H66G C66B H66I 109.5 . . ?
H66H C66B H66I 109.5 . . ?
H64J C64C H64K 109.5 . . ?
H64J C64C H64L 109.5 . . ?
H64K C64C H64L 109.5 . . ?
C65C C64C H64J 109.5 . . ?
C65C C64C H64K 109.5 . . ?
C65C C64C H64L 109.5 . . ?
O7C C65C C64C 121.9 . . ?
O7C C65C C66C 121.7 . . ?
C64C C65C C66C 116.4 . . ?
C65C C66C H66J 109.5 . . ?
C65C C66C H66K 109.5 . . ?
C65C C66C H66L 109.5 . . ?
H66J C66C H66K 109.5 . . ?
H66J C66C H66L 109.5 . . ?
H66K C66C H66L 109.5 . . ?

loop_
_geom_bond_atom_site_label_1
_geom_bond_atom_site_label_2
_geom_bond_distance
_geom_bond_site_symmetry_2
_geom_bond_publ_flag
Ru1 O1 2.122(6) . ?
Ru1 N1 2.003(8) . ?
Ru1 N2 2.077(8) . ?
Ru1 N3 2.063(9) . ?
Ru1 N4 2.058(7) . ?
Ru1 N5 2.051(8) . ?
P1 O1 1.436(7) . ?
P1 F1 1.549(10) . ?
P1 F2 1.677(12) . ?
P1 O2 1.422(12) . ?
P1 F1A 1.681(13) . ?
P1 F2A 1.541(12) . ?
P1 O2A 1.418(13) . ?
N1 C1 1.357(13) . ?
N1 C5 1.344(12) . ?
N2 C8 1.334(15) . ?
N2 C12 1.321(13) . ?
N3 C13 1.331(14) . ?
N3 C17 1.374(14) . ?
N4 C20 1.344(12) . ?
N4 C24 1.330(11) . ?
N5 C25 1.350(12) . ?
N5 C29 1.359(12) . ?
C1 C2 1.362(14) . ?
C1 C6 1.534(15) . ?
C2 H2 0.9500 . ?
C2 C3 1.394(16) . ?
C3 H3 0.9500 . ?
C3 C4 1.369(15) . ?
C4 H4 0.9500 . ?
C4 C5 1.380(12) . ?
C5 C18 1.567(14) . ?
C6 C7 1.517(15) . ?
C6 C8 1.516(16) . ?
C6 C13 1.534(16) . ?
C7 H7A 0.9800 . ?
C7 H7B 0.9800 . ?
C7 H7C 0.9800 . ?
C8 C9 1.405(15) . ?
C9 H9 0.9500 . ?
C9 C10 1.379(19) . ?
C10 H10 0.9500 . ?
C10 C11 1.37(2) . ?
C11 H11 0.9500 . ?
C11 C12 1.365(14) . ?
C12 H12 0.9500 . ?
C13 C14 1.401(18) . ?
C14 H14 0.9500 . ?
C14 C15 1.41(2) . ?
C15 H15 0.9500 . ?
C15 C16 1.36(2) . ?
C16 H16 0.9500 . ?
C16 C17 1.367(15) . ?
C17 H17 0.9500 . ?
C18 C19 1.537(13) . ?
C18 C20 1.550(12) . ?
C18 C25 1.558(13) . ?
C19 H19A 0.9800 . ?
C19 H19B 0.9800 . ?
C19 H19C 0.9800 . ?
C20 C21 1.391(13) . ?
C21 H21 0.9500 . ?
C21 C22 1.381(13) . ?
C22 H22 0.9500 . ?
C22 C23 1.390(14) . ?
C23 H23 0.9500 . ?
C23 C24 1.373(12) . ?
C24 H24 0.9500 . ?
C25 C26 1.389(14) . ?
C26 H26 0.9500 . ?
C26 C27 1.379(15) . ?
C27 H27 0.9500 . ?
C27 C28 1.407(17) . ?
C28 H28 0.9500 . ?
C28 C29 1.328(15) . ?
C29 H29 0.9500 . ?
Ru2 O3 2.110(7) . ?
Ru2 N6 1.999(7) . ?
Ru2 N7 2.072(8) . ?
Ru2 N8 2.062(8) . ?
Ru2 N9 2.088(8) . ?
Ru2 N10 2.067(8) . ?
P2 O3 1.404(7) . ?
P2 F3 1.679(12) . ?
P2 F4 1.542(11) . ?
P2 O4 1.404(14) . ?
P2 F3A 1.565(13) . ?
P2 F4A 1.681(14) . ?
P2 O4A 1.420(14) . ?
N6 C30 1.337(12) . ?
N6 C34 1.366(11) . ?
N7 C37 1.353(13) . ?
N7 C41 1.331(11) . ?
N8 C42 1.363(12) . ?
N8 C46 1.353(12) . ?
N9 C49 1.344(12) . ?
N9 C53 1.328(12) . ?
N10 C54 1.347(11) . ?
N10 C58 1.363(12) . ?
C30 C31 1.398(13) . ?
C30 C35 1.548(13) . ?
C31 H31 0.9500 . ?
C31 C32 1.358(14) . ?
C32 H32 0.9500 . ?
C32 C33 1.366(15) . ?
C33 H33 0.9500 . ?
C33 C34 1.381(12) . ?
C34 C47 1.513(13) . ?
C35 C36 1.549(14) . ?
C35 C37 1.540(13) . ?
C35 C42 1.519(13) . ?
C36 H36A 0.9800 . ?
C36 H36B 0.9800 . ?
C36 H36C 0.9800 . ?
C37 C38 1.396(14) . ?
C38 H38 0.9500 . ?
C38 C39 1.389(16) . ?
C39 H39 0.9500 . ?
C39 C40 1.404(18) . ?
C40 H40 0.9500 . ?
C40 C41 1.333(14) . ?
C41 H41 0.9500 . ?
C42 C43 1.399(13) . ?
C43 H43 0.9500 . ?
C43 C44 1.420(15) . ?
C44 H44 0.9500 . ?
C44 C45 1.370(17) . ?
C45 H45 0.9500 . ?
C45 C46 1.343(13) . ?
C46 H46 0.9500 . ?
C47 C48 1.554(13) . ?
C47 C49 1.540(14) . ?
C47 C54 1.552(13) . ?
C48 H48A 0.9800 . ?
C48 H48B 0.9800 . ?
C48 H48C 0.9800 . ?
C49 C50 1.386(14) . ?
C50 H50 0.9500 . ?
C50 C51 1.345(17) . ?
C51 H51 0.9500 . ?
C51 C52 1.398(19) . ?
C52 H52 0.9500 . ?
C52 C53 1.339(14) . ?
C53 H53 0.9500 . ?
C54 C55 1.364(13) . ?
C55 H55 0.9500 . ?
C55 C56 1.375(16) . ?
C56 H56 0.9500 . ?
C56 C57 1.404(16) . ?
C57 H57 0.9500 . ?
C57 C58 1.343(13) . ?
C58 H58 0.9500 . ?
P3 F5 1.514(5) . ?
P3 F6 1.515(5) . ?
P3 O5 1.458(5) . ?
P3 O6 1.457(5) . ?
P3A F5A 1.517(7) . ?
P3A F6A 1.513(6) . ?
P3A O5A 1.454(7) . ?
P3A O6A 1.454(7) . ?
P3B F5B 1.517(7) . ?
P3B F6B 1.512(6) . ?
P3B O5B 1.456(7) . ?
P3B O6B 1.451(7) . ?
P4 F7 1.565(9) 2_656 ?
P4 F7 1.565(9) . ?
P4 F8 1.565(14) . ?
P4 F9 1.554(13) . ?
P4 F8A 1.582(13) . ?
P4 F9A 1.563(13) . ?
O7 C65 1.2061 . ?
C64 H64A 0.9800 . ?
C64 H64B 0.9800 . ?
C64 H64C 0.9800 . ?
C64 C65 1.5129 . ?
C65 C66 1.5110 . ?
C66 H66A 0.9800 . ?
C66 H66B 0.9800 . ?
C66 H66C 0.9800 . ?
O7A C65A 1.2079 . ?
C64A H64D 0.9800 . ?
C64A H64E 0.9800 . ?
C64A H64F 0.9800 . ?
C64A C65A 1.5104 . ?
C65A C66A 1.5083 . ?
C66A H66D 0.9800 . ?
C66A H66E 0.9800 . ?
C66A H66F 0.9800 . ?
O7B C65B 1.2073 . ?
C64B H64G 0.9800 . ?
C64B H64H 0.9800 . ?
C64B H64I 0.9800 . ?
C64B C65B 1.5114 . ?
C65B C66B 1.5090 . ?
C66B H66G 0.9800 . ?
C66B H66H 0.9800 . ?
C66B H66I 0.9800 . ?
O7C C65C 1.2060 . ?
C64C H64J 0.9800 . ?
C64C H64K 0.9800 . ?
C64C H64L 0.9800 . ?
C64C C65C 1.5082 . ?
C65C C66C 1.5090 . ?
C66C H66J 0.9800 . ?
C66C H66K 0.9800 . ?
C66C H66L 0.9800 . ?

loop_
_geom_torsion_atom_site_label_1
_geom_torsion_atom_site_label_2
_geom_torsion_atom_site_label_3
_geom_torsion_atom_site_label_4
_geom_torsion
_geom_torsion_site_symmetry_1
_geom_torsion_site_symmetry_2
_geom_torsion_site_symmetry_3
_geom_torsion_site_symmetry_4
_geom_torsion_publ_flag
Ru1 N1 C1 C2 -179.2(8) . . . . ?
Ru1 N1 C1 C6 -0.8(12) . . . . ?
Ru1 N1 C5 C4 179.9(7) . . . . ?
Ru1 N1 C5 C18 0.3(11) . . . . ?
Ru1 N2 C8 C6 -2.3(14) . . . . ?
Ru1 N2 C8 C9 -179.1(9) . . . . ?
Ru1 N2 C12 C11 177.0(9) . . . . ?
Ru1 N3 C13 C6 8.8(12) . . . . ?
Ru1 N3 C13 C14 -171.7(9) . . . . ?
Ru1 N3 C17 C16 170.9(9) . . . . ?
Ru1 N4 C20 C18 -6.0(11) . . . . ?
Ru1 N4 C20 C21 177.9(8) . . . . ?
Ru1 N4 C24 C23 -175.6(7) . . . . ?
Ru1 N5 C25 C18 4.4(10) . . . . ?
Ru1 N5 C25 C26 -177.5(7) . . . . ?
Ru1 N5 C29 C28 177.8(8) . . . . ?
F1 P1 O1 Ru1 6.0(19) . . . . ?
F2 P1 O1 Ru1 -104.1(16) . . . . ?
O2 P1 O1 Ru1 135.7(16) . . . . ?
F1A P1 O1 Ru1 106.4(17) . . . . ?
F2A P1 O1 Ru1 -13(2) . . . . ?
O2A P1 O1 Ru1 -145(2) . . . . ?
N1 C1 C2 C3 -2.3(17) . . . . ?
N1 C1 C6 C7 -178.9(9) . . . . ?
N1 C1 C6 C8 -57.6(12) . . . . ?
N1 C1 C6 C13 61.1(13) . . . . ?
N1 C5 C18 C19 179.4(8) . . . . ?
N1 C5 C18 C20 -58.9(10) . . . . ?
N1 C5 C18 C25 57.9(10) . . . . ?
N2 C8 C9 C10 4(2) . . . . ?
N3 C13 C14 C15 -2.4(19) . . . . ?
N4 C20 C21 C22 -0.8(16) . . . . ?
N5 C25 C26 C27 -2.5(15) . . . . ?
C1 N1 C5 C4 -0.8(13) . . . . ?
C1 N1 C5 C18 179.6(8) . . . . ?
C1 C2 C3 C4 2.3(17) . . . . ?
C1 C6 C8 N2 59.2(14) . . . . ?
C1 C6 C8 C9 -124.0(12) . . . . ?
C1 C6 C13 N3 -65.6(13) . . . . ?
C1 C6 C13 C14 114.8(12) . . . . ?
C2 C1 C6 C7 -0.5(15) . . . . ?
C2 C1 C6 C8 120.9(12) . . . . ?
C2 C1 C6 C13 -120.5(11) . . . . ?
C2 C3 C4 C5 -1.6(16) . . . . ?
C3 C4 C5 N1 0.9(15) . . . . ?
C3 C4 C5 C18 -179.5(9) . . . . ?
C4 C5 C18 C19 -0.2(12) . . . . ?
C4 C5 C18 C20 121.5(9) . . . . ?
C4 C5 C18 C25 -121.7(9) . . . . ?
C5 N1 C1 C2 1.5(15) . . . . ?
C5 N1 C1 C6 179.9(9) . . . . ?
C5 C18 C20 N4 61.3(10) . . . . ?
C5 C18 C20 C21 -122.4(10) . . . . ?
C5 C18 C25 N5 -59.9(10) . . . . ?
C5 C18 C25 C26 122.0(9) . . . . ?
C6 C1 C2 C3 179.4(11) . . . . ?
C6 C8 C9 C10 -172.9(12) . . . . ?
C6 C13 C14 C15 177.1(12) . . . . ?
C7 C6 C8 N2 179.3(10) . . . . ?
C7 C6 C8 C9 -3.9(16) . . . . ?
C7 C6 C13 N3 176.1(10) . . . . ?
C7 C6 C13 C14 -3.4(16) . . . . ?
C8 N2 C12 C11 1.7(17) . . . . ?
C8 C6 C13 N3 56.4(12) . . . . ?
C8 C6 C13 C14 -123.1(12) . . . . ?
C8 C9 C10 C11 -2(2) . . . . ?
C9 C10 C11 C12 0(2) . . . . ?
C10 C11 C12 N2 0(2) . . . . ?
C12 N2 C8 C6 173.4(10) . . . . ?
C12 N2 C8 C9 -3.5(17) . . . . ?
C13 N3 C17 C16 -8.1(15) . . . . ?
C13 C6 C8 N2 -60.4(13) . . . . ?
C13 C6 C8 C9 116.3(12) . . . . ?
C13 C14 C15 C16 -2(2) . . . . ?
C14 C15 C16 C17 2(2) . . . . ?
C15 C16 C17 N3 3.5(19) . . . . ?
C17 N3 C13 C6 -172.2(9) . . . . ?
C17 N3 C13 C14 7.3(15) . . . . ?
C18 C20 C21 C22 -176.8(9) . . . . ?
C18 C25 C26 C27 175.5(9) . . . . ?
C19 C18 C20 N4 -177.2(8) . . . . ?
C19 C18 C20 C21 -1.0(13) . . . . ?
C19 C18 C25 N5 178.5(8) . . . . ?
C19 C18 C25 C26 0.4(12) . . . . ?
C20 N4 C24 C23 5.4(14) . . . . ?
C20 C18 C25 N5 57.9(11) . . . . ?
C20 C18 C25 C26 -120.2(9) . . . . ?
C20 C21 C22 C23 2.6(16) . . . . ?
C21 C22 C23 C24 -0.6(15) . . . . ?
C22 C23 C24 N4 -3.6(15) . . . . ?
C24 N4 C20 C18 173.1(8) . . . . ?
C24 N4 C20 C21 -3.1(14) . . . . ?
C25 N5 C29 C28 -5.1(14) . . . . ?
C25 C18 C20 N4 -56.8(11) . . . . ?
C25 C18 C20 C21 119.5(10) . . . . ?
C25 C26 C27 C28 -0.7(16) . . . . ?
C26 C27 C28 C29 1.0(16) . . . . ?
C27 C28 C29 N5 2.0(16) . . . . ?
C29 N5 C25 C18 -172.9(8) . . . . ?
C29 N5 C25 C26 5.2(13) . . . . ?
Ru2 N6 C30 C31 175.9(6) . . . . ?
Ru2 N6 C30 C35 -3.5(10) . . . . ?
Ru2 N6 C34 C33 -175.8(7) . . . . ?
Ru2 N6 C34 C47 2.3(10) . . . . ?
Ru2 N7 C37 C35 -8.5(10) . . . . ?
Ru2 N7 C37 C38 173.3(7) . . . . ?
Ru2 N7 C41 C40 -173.9(7) . . . . ?
Ru2 N8 C42 C35 2.2(11) . . . . ?
Ru2 N8 C42 C43 179.8(7) . . . . ?
Ru2 N8 C46 C45 -179.8(9) . . . . ?
Ru2 N9 C49 C47 -3.0(11) . . . . ?
Ru2 N9 C49 C50 178.5(7) . . . . ?
Ru2 N9 C53 C52 -178.0(8) . . . . ?
Ru2 N10 C54 C47 9.0(11) . . . . ?
Ru2 N10 C54 C55 -173.3(8) . . . . ?
Ru2 N10 C58 C57 173.0(8) . . . . ?
N6 C30 C31 C32 1.6(14) . . . . ?
N6 C30 C35 C36 -177.8(8) . . . . ?
N6 C30 C35 C37 -57.0(11) . . . . ?
N6 C30 C35 C42 61.3(10) . . . . ?
N6 C34 C47 C48 177.5(9) . . . . ?
N6 C34 C47 C49 -61.5(10) . . . . ?
N6 C34 C47 C54 57.5(11) . . . . ?
N7 C37 C38 C39 2.8(14) . . . . ?
N8 C42 C43 C44 -1.1(15) . . . . ?
N9 C49 C50 C51 0.4(17) . . . . ?
N10 C54 C55 C56 -3.0(17) . . . . ?
C30 N6 C34 C33 2.9(12) . . . . ?
C30 N6 C34 C47 -179.0(8) . . . . ?
C30 C31 C32 C33 -0.5(15) . . . . ?
C30 C35 C37 N7 62.9(10) . . . . ?
C30 C35 C37 C38 -118.9(9) . . . . ?
C30 C35 C42 N8 -59.2(11) . . . . ?
C30 C35 C42 C43 123.3(10) . . . . ?
C31 C30 C35 C36 2.8(12) . . . . ?
C31 C30 C35 C37 123.6(9) . . . . ?
C31 C30 C35 C42 -118.1(9) . . . . ?
C31 C32 C33 C34 0.7(15) . . . . ?
C32 C33 C34 N6 -1.9(14) . . . . ?
C32 C33 C34 C47 -179.9(9) . . . . ?
C33 C34 C47 C48 -4.4(13) . . . . ?
C33 C34 C47 C49 116.6(10) . . . . ?
C33 C34 C47 C54 -124.5(9) . . . . ?
C34 N6 C30 C31 -2.8(12) . . . . ?
C34 N6 C30 C35 177.8(7) . . . . ?
C34 C47 C49 N9 61.2(11) . . . . ?
C34 C47 C49 C50 -120.4(10) . . . . ?
C34 C47 C54 N10 -63.6(11) . . . . ?
C34 C47 C54 C55 118.7(11) . . . . ?
C35 C30 C31 C32 -179.0(9) . . . . ?
C35 C37 C38 C39 -175.3(9) . . . . ?
C35 C42 C43 C44 176.4(9) . . . . ?
C36 C35 C37 N7 -176.7(8) . . . . ?
C36 C35 C37 C38 1.5(12) . . . . ?
C36 C35 C42 N8 -179.5(8) . . . . ?
C36 C35 C42 C43 3.0(13) . . . . ?
C37 N7 C41 C40 4.1(13) . . . . ?
C37 C35 C42 N8 59.7(11) . . . . ?
C37 C35 C42 C43 -117.8(10) . . . . ?
C37 C38 C39 C40 0.2(15) . . . . ?
C38 C39 C40 C41 -1.0(15) . . . . ?
C39 C40 C41 N7 -1.2(15) . . . . ?
C41 N7 C37 C35 173.4(7) . . . . ?
C41 N7 C37 C38 -4.8(13) . . . . ?
C42 N8 C46 C45 -3.7(15) . . . . ?
C42 C35 C37 N7 -55.8(10) . . . . ?
C42 C35 C37 C38 122.3(10) . . . . ?
C42 C43 C44 C45 -1.5(17) . . . . ?
C43 C44 C45 C46 1.5(18) . . . . ?
C44 C45 C46 N8 1.1(18) . . . . ?
C46 N8 C42 C35 -174.1(8) . . . . ?
C46 N8 C42 C43 3.5(13) . . . . ?
C47 C49 C50 C51 -177.9(10) . . . . ?
C47 C54 C55 C56 174.6(10) . . . . ?
C48 C47 C49 N9 -178.0(9) . . . . ?
C48 C47 C49 C50 0.4(14) . . . . ?
C48 C47 C54 N10 175.5(9) . . . . ?
C48 C47 C54 C55 -2.2(14) . . . . ?
C49 N9 C53 C52 4.5(15) . . . . ?
C49 C47 C54 N10 56.9(11) . . . . ?
C49 C47 C54 C55 -120.7(11) . . . . ?
C49 C50 C51 C52 2.8(19) . . . . ?
C50 C51 C52 C53 -2.4(18) . . . . ?
C51 C52 C53 N9 -1.3(17) . . . . ?
C53 N9 C49 C47 174.5(8) . . . . ?
C53 N9 C49 C50 -3.9(13) . . . . ?
C54 N10 C58 C57 -6.5(15) . . . . ?
C54 C47 C49 N9 -60.5(11) . . . . ?
C54 C47 C49 C50 117.9(10) . . . . ?
C54 C55 C56 C57 -0.8(18) . . . . ?
C55 C56 C57 C58 0.9(16) . . . . ?
C56 C57 C58 N10 2.9(16) . . . . ?
C58 N10 C54 C47 -171.4(8) . . . . ?
C58 N10 C54 C55 6.3(14) . . . . ?
